data_1550996
loop_
_publ_author_name
'Liu, Yizhu'
'Varava, Paul'
'Fabrizio, Alberto'
'Eymann, L\'eonard Y. M.'
'Tskhovrebov, Alexander G.'
'Planes, Oph\'elie Marie'
'Solari, Euro'
'Fadaei-Tirani, Farzaneh'
'Scopelliti, Rosario'
'Sienkiewicz, Andrzej'
'Corminboeuf, Cl\'emence'
'Severin, Kay'

_publ_section_title
;
 Synthesis of aminyl biradicals by base-induced Csp3--Csp3 coupling of
 cationic azo dyes
;
_journal_name_full 'Chemical Science'
_journal_paper_doi 10.1039/C9SC01502G
_journal_year 2019
_chemical_formula_moiety 'C60 H68 N8, C4 H8 O'
_chemical_formula_sum 'C64 H76 N8 O'
_chemical_formula_weight 973.32
_space_group_crystal_system triclinic
_space_group_IT_number 2
_space_group_name_Hall '-P 1'
_space_group_name_H-M_alt 'P -1'
_symmetry_space_group_name_Hall '-P 1'
_symmetry_space_group_name_H-M 'P -1'
_atom_sites_solution_hydrogens geom
_atom_sites_solution_primary dual
_atom_sites_solution_secondary difmap
_audit_creation_method SHELXL-2018/3
_audit_update_record
;
2019-03-18 deposited with the CCDC.    2019-05-03 downloaded from the CCDC.
;
_cell_angle_alpha 91.897(5)
_cell_angle_beta 104.054(6)
_cell_angle_gamma 98.399(6)
_cell_formula_units_Z 4
_cell_length_a 12.8101(9)
_cell_length_b 22.7080(15)
_cell_length_c 23.9152(16)
_cell_measurement_reflns_used 3043
_cell_measurement_temperature 140.00(10)
_cell_measurement_theta_max 57.4440
_cell_measurement_theta_min 4.1260
_cell_volume 6659.1(8)
_computing_cell_refinement 'CrysAlisPro 1.171.39.46 (Rigaku OD, 2018)'
_computing_data_collection 'CrysAlisPro 1.171.39.46 (Rigaku OD, 2018)'
_computing_data_reduction 'CrysAlisPro 1.171.39.46 (Rigaku OD, 2018)'
_computing_molecular_graphics 'Mercury 4.0.0 (CCDC, 2018)'
_computing_publication_material 'CIFTab (Sheldrick, 2015)'
_computing_structure_refinement 'SHELXL-2018/3 (Sheldrick, 2018)'
_computing_structure_solution 'SHELXT (Sheldrick, 2015)'
_diffrn_ambient_environment N~2~
_diffrn_ambient_temperature 140.00(10)
_diffrn_detector 'CCD plate'
_diffrn_detector_area_resol_mean 10.2665
_diffrn_detector_type Atlas
_diffrn_measured_fraction_theta_full 0.999
_diffrn_measured_fraction_theta_max 0.970
_diffrn_measurement_details
;
List of Runs (angles in degrees, time in seconds):

  # Type    Start    End  Width  t~exp~   \w     \q     \k     \f   Frames
#--------------------------------------------------------------------------
  1  \w    -71.00  30.00   1.00   10.00    --  -43.01  57.00 -30.00  101
  2  \w    -72.00  -2.00   1.00   10.00    --  -43.01 125.00  60.00   70
  3  \w   -113.00 -23.00   1.00   10.00    --  -43.01 -57.00-180.00   90
  4  \w     20.00 113.00   1.00   10.00    --   43.01  37.00  90.00   93
  5  \w     69.00  96.00   1.00   10.00    --   43.01-125.00 -30.00   27
  6  \w     38.00 117.00   1.00   40.00    --  105.68-125.00 120.00   79
  7  \w     33.00  60.00   1.00   40.00    --  105.68 -61.00 150.00   27
  8  \w     34.00 119.00   1.00   40.00    --  105.68 -77.00 -60.00   85
  9  \w     43.00 119.00   1.00   40.00    --  105.68 -45.00 -60.00   76
 10  \w     60.00 131.00   1.00   40.00    --  105.68 -45.00  30.00   71
 11  \w     40.00 118.00   1.00   40.00    --  105.68-125.00 -30.00   78
 12  \w     62.00  89.00   1.00   40.00    --  105.68 -94.00-120.00   27
 13  \w    105.00 177.00   1.00   40.00    --  105.68  77.00  90.00   72
 14  \w     42.00 128.00   1.00   40.00    --  105.68 -45.00 150.00   86
 15  \w     50.00 107.00   1.00   40.00    --  105.68 -94.00 150.00   57
 16  \w     19.00 170.00   1.00   40.00    --  105.68   0.00 -90.00  151
;
_diffrn_measurement_device 'four-circle diffractometer'
_diffrn_measurement_device_type 'SuperNova, Dual, Cu at home/near, Atlas'
_diffrn_measurement_method '\w scans'
_diffrn_radiation_monochromator mirror
_diffrn_radiation_probe x-ray
_diffrn_radiation_type 'Cu K\a'
_diffrn_radiation_wavelength 1.54184
_diffrn_reflns_av_R_equivalents 0.0848
_diffrn_reflns_av_unetI/netI 0.1297
_diffrn_reflns_Laue_measured_fraction_full 0.999
_diffrn_reflns_Laue_measured_fraction_max 0.970
_diffrn_reflns_limit_h_max 15
_diffrn_reflns_limit_h_min -15
_diffrn_reflns_limit_k_max 23
_diffrn_reflns_limit_k_min -28
_diffrn_reflns_limit_l_max 29
_diffrn_reflns_limit_l_min -22
_diffrn_reflns_number 50119
_diffrn_reflns_point_group_measured_fraction_full 0.999
_diffrn_reflns_point_group_measured_fraction_max 0.970
_diffrn_reflns_theta_full 67.684
_diffrn_reflns_theta_max 73.685
_diffrn_reflns_theta_min 3.603
_diffrn_source 'micro-focus sealed X-ray tube'
_diffrn_source_type 'SuperNova (Cu) X-ray Source'
_exptl_absorpt_coefficient_mu 0.450
_exptl_absorpt_correction_T_max 0.957
_exptl_absorpt_correction_T_min 0.909
_exptl_absorpt_correction_type analytical
_exptl_absorpt_process_details
;
CrysAlisPro 1.171.39.46 (Rigaku Oxford Diffraction, 2018)
Analytical numeric absorption correction using a multifaceted crystal
model based on expressions derived by R.C. Clark & J.S. Reid.
(Clark, R. C. & Reid, J. S. (1995). Acta Cryst. A51, 887-897)
Empirical absorption correction using spherical harmonics,
 implemented in SCALE3 ABSPACK scaling algorithm.
;
_exptl_crystal_colour 'clear intense red'
_exptl_crystal_density_diffrn 0.971
_exptl_crystal_description plate
_exptl_crystal_F_000 2096
_exptl_crystal_size_max 0.247
_exptl_crystal_size_mid 0.212
_exptl_crystal_size_min 0.111
_refine_diff_density_max 0.377
_refine_diff_density_min -0.307
_refine_diff_density_rms 0.038
_refine_ls_extinction_method none
_refine_ls_goodness_of_fit_ref 0.920
_refine_ls_hydrogen_treatment constr
_refine_ls_matrix_type full
_refine_ls_number_parameters 1347
_refine_ls_number_reflns 26071
_refine_ls_number_restraints 1341
_refine_ls_restrained_S_all 0.919
_refine_ls_R_factor_all 0.1845
_refine_ls_R_factor_gt 0.0764
_refine_ls_shift/su_max 0.001
_refine_ls_shift/su_mean 0.000
_refine_ls_structure_factor_coef Fsqd
_refine_ls_weighting_details 'w=1/[\s^2^(Fo^2^)+(0.0660P)^2^] where P=(Fo^2^+2Fc^2^)/3'
_refine_ls_weighting_scheme calc
_refine_ls_wR_factor_gt 0.1716
_refine_ls_wR_factor_ref 0.2388
_reflns_Friedel_coverage 0.000
_reflns_number_gt 9330
_reflns_number_total 26071
_reflns_threshold_expression 'I > 2\s(I)'
_cod_data_source_file c9sc01502g2.cif
_cod_data_source_block yzl831_sq
_cod_database_code 1550996
_shelx_shelxl_version_number 2018/3
_shelx_space_group_comment
;
The symmetry employed for this shelxl refinement is uniquely defined
by the following loop, which should always be used as a source of
symmetry information in preference to the above space-group names.
They are only intended as comments.
;
_shelx_estimated_absorpt_t_min 0.897
_shelx_estimated_absorpt_t_max 0.952

loop_
_space_group_symop_operation_xyz
'x, y, z'
'-x, -y, -z'

loop_
_atom_site_label
_atom_site_type_symbol
_atom_site_fract_x
_atom_site_fract_y
_atom_site_fract_z
_atom_site_U_iso_or_equiv
_atom_site_adp_type
_atom_site_occupancy
_atom_site_site_symmetry_order
_atom_site_calc_flag
_atom_site_refinement_flags_posn
_atom_site_refinement_flags_adp
O1 O 0.4297(5) 0.1760(3) 0.0460(2) 0.161(2) Uani 1 1 d D U
C121 C 0.4123(8) 0.1447(5) 0.0945(4) 0.170(3) Uani 1 1 d D U
H12G H 0.374951 0.168218 0.116794 0.204 Uiso 1 1 calc R U
H12H H 0.364425 0.106035 0.080661 0.204 Uiso 1 1 calc R U
C122 C 0.5108(8) 0.1344(5) 0.1304(4) 0.181(3) Uani 1 1 d D U
H12I H 0.509332 0.091133 0.135141 0.218 Uiso 1 1 calc R U
H12J H 0.523550 0.155334 0.168968 0.218 Uiso 1 1 calc R U
C123 C 0.5972(7) 0.1574(4) 0.1021(4) 0.161(3) Uani 1 1 d D U
H12K H 0.641520 0.126228 0.097442 0.194 Uiso 1 1 calc R U
H12L H 0.645737 0.192278 0.125318 0.194 Uiso 1 1 calc R U
C124 C 0.5399(7) 0.1751(4) 0.0447(4) 0.153(3) Uani 1 1 d D U
H12M H 0.574369 0.215007 0.037360 0.184 Uiso 1 1 calc R U
H12N H 0.543242 0.146005 0.013688 0.184 Uiso 1 1 calc R U
O2 O 0.9220(5) 0.2566(3) 0.2089(3) 0.153(2) Uani 1 1 d D U
C125 C 1.0179(6) 0.3006(3) 0.2176(3) 0.118(2) Uani 1 1 d D U
H12O H 1.050635 0.297624 0.184333 0.141 Uiso 1 1 calc R U
H12P H 1.072157 0.293141 0.252830 0.141 Uiso 1 1 calc R U
C126 C 0.9908(6) 0.3605(3) 0.2237(3) 0.122(2) Uani 1 1 d D U
H12Q H 1.010356 0.385255 0.193353 0.146 Uiso 1 1 calc R U
H12R H 1.030348 0.380392 0.262019 0.146 Uiso 1 1 calc R U
C127 C 0.8710(7) 0.3517(4) 0.2175(3) 0.139(2) Uani 1 1 d D U
H12S H 0.854537 0.358496 0.255352 0.167 Uiso 1 1 calc R U
H12T H 0.836199 0.379285 0.190396 0.167 Uiso 1 1 calc R U
C128 C 0.8336(7) 0.2903(4) 0.1950(4) 0.155(3) Uani 1 1 d D U
H12U H 0.773942 0.272705 0.212012 0.186 Uiso 1 1 calc R U
H12V H 0.804706 0.288727 0.152592 0.186 Uiso 1 1 calc R U
N1 N 0.6387(4) 0.60573(14) 0.36090(14) 0.0716(11) Uani 1 1 d . .
N2 N 0.5094(4) 0.61995(15) 0.40317(16) 0.0772(12) Uani 1 1 d . .
N3 N 0.4930(3) 0.52224(14) 0.36460(13) 0.0666(11) Uani 1 1 d . .
N4 N 0.5432(3) 0.48410(14) 0.34056(14) 0.0651(10) Uani 1 1 d . .
N5 N 0.0540(3) -0.00925(14) 0.16597(14) 0.0675(11) Uani 1 1 d . .
N6 N -0.0408(3) -0.01536(15) 0.12589(13) 0.0659(10) Uani 1 1 d . .
N7 N -0.1862(3) -0.08427(15) 0.07258(14) 0.0686(10) Uani 1 1 d . .
N8 N -0.0792(3) -0.12184(14) 0.14367(14) 0.0668(10) Uani 1 1 d . .
C1 C 0.5470(4) 0.57777(17) 0.37430(16) 0.0659(13) Uani 1 1 d . .
C2 C 0.6565(5) 0.66574(18) 0.3823(2) 0.0878(18) Uani 1 1 d . .
H2 H 0.714215 0.695450 0.378404 0.105 Uiso 1 1 calc R U
C3 C 0.5803(5) 0.6741(2) 0.4088(2) 0.0924(19) Uani 1 1 d . .
H3 H 0.574554 0.710235 0.428085 0.111 Uiso 1 1 calc R U
C4 C 0.4209(5) 0.60660(19) 0.43026(19) 0.0728(13) Uani 1 1 d . .
C5 C 0.3166(5) 0.6131(2) 0.3995(2) 0.0781(13) Uani 1 1 d . .
C6 C 0.2325(5) 0.6007(2) 0.4270(2) 0.0835(15) Uani 1 1 d . .
H6 H 0.160378 0.604484 0.406838 0.100 Uiso 1 1 calc R U
C7 C 0.2515(5) 0.5831(2) 0.4827(2) 0.0762(13) Uani 1 1 d . .
C8 C 0.3556(5) 0.5762(2) 0.51162(18) 0.0721(13) Uani 1 1 d . .
H8 H 0.368274 0.563211 0.549691 0.087 Uiso 1 1 calc R U
C9 C 0.4427(5) 0.58798(19) 0.48611(18) 0.0717(12) Uani 1 1 d . .
C10 C 0.2949(6) 0.6325(3) 0.3382(2) 0.114(2) Uani 1 1 d . .
H10A H 0.333051 0.673201 0.338227 0.171 Uiso 1 1 calc R U
H10B H 0.216414 0.631499 0.322769 0.171 Uiso 1 1 calc R U
H10C H 0.321266 0.605373 0.314012 0.171 Uiso 1 1 calc R U
C11 C 0.1597(4) 0.5726(2) 0.5128(2) 0.0821(15) Uani 1 1 d . .
H11A H 0.146397 0.610986 0.527189 0.123 Uiso 1 1 calc R U
H11B H 0.179856 0.547766 0.545192 0.123 Uiso 1 1 calc R U
H11C H 0.093380 0.552237 0.485297 0.123 Uiso 1 1 calc R U
C12 C 0.5553(5) 0.5794(2) 0.5169(2) 0.0832(15) Uani 1 1 d . .
H12A H 0.581205 0.551013 0.493697 0.125 Uiso 1 1 calc R U
H12B H 0.554294 0.563776 0.554487 0.125 Uiso 1 1 calc R U
H12C H 0.604212 0.617727 0.522602 0.125 Uiso 1 1 calc R U
C13 C 0.7084(4) 0.58186(16) 0.33103(17) 0.0628(11) Uani 1 1 d . .
C14 C 0.6741(4) 0.57015(18) 0.27100(18) 0.0677(12) Uani 1 1 d . .
C15 C 0.7460(5) 0.5501(2) 0.2427(2) 0.0836(15) Uani 1 1 d . .
H15 H 0.723064 0.540466 0.202128 0.100 Uiso 1 1 calc R U
C16 C 0.8506(6) 0.5439(2) 0.2723(3) 0.0995(18) Uani 1 1 d . .
C17 C 0.8813(5) 0.5558(2) 0.3314(3) 0.0959(16) Uani 1 1 d . .
H17 H 0.952621 0.551275 0.352108 0.115 Uiso 1 1 calc R U
C18 C 0.8107(5) 0.5743(2) 0.3612(2) 0.0789(13) Uani 1 1 d . .
C19 C 0.5617(5) 0.5785(2) 0.2384(2) 0.0875(16) Uani 1 1 d . .
H19A H 0.507770 0.547137 0.246928 0.131 Uiso 1 1 calc R U
H19B H 0.556809 0.576210 0.196855 0.131 Uiso 1 1 calc R U
H19C H 0.547291 0.617641 0.250264 0.131 Uiso 1 1 calc R U
C20 C 0.9293(6) 0.5250(3) 0.2398(4) 0.141(3) Uani 1 1 d . U
H20A H 0.995622 0.517739 0.267391 0.212 Uiso 1 1 calc R U
H20B H 0.948077 0.556609 0.215342 0.212 Uiso 1 1 calc R U
H20C H 0.895230 0.488270 0.215481 0.212 Uiso 1 1 calc R U
C21 C 0.8455(6) 0.5855(3) 0.4264(2) 0.115(2) Uani 1 1 d . U
H21A H 0.860539 0.628579 0.436672 0.172 Uiso 1 1 calc R U
H21B H 0.911539 0.568118 0.441572 0.172 Uiso 1 1 calc R U
H21C H 0.787083 0.567064 0.443109 0.172 Uiso 1 1 calc R U
C22 C 0.4849(4) 0.42695(17) 0.32672(15) 0.0608(11) Uani 1 1 d . .
C23 C 0.3721(4) 0.40955(19) 0.32200(16) 0.0664(12) Uani 1 1 d . .
C24 C 0.3283(5) 0.3492(2) 0.30957(17) 0.0746(14) Uani 1 1 d . .
H24 H 0.253067 0.337359 0.307248 0.090 Uiso 1 1 calc R U
C25 C 0.3887(5) 0.3061(2) 0.30052(17) 0.0773(14) Uani 1 1 d . .
C26 C 0.4979(5) 0.32456(19) 0.30172(17) 0.0749(14) Uani 1 1 d . .
H26 H 0.540263 0.295797 0.293747 0.090 Uiso 1 1 calc R U
C27 C 0.5467(4) 0.38406(18) 0.31432(16) 0.0672(12) Uani 1 1 d . .
C28 C 0.2935(4) 0.4519(2) 0.32640(19) 0.0765(13) Uani 1 1 d . .
H28A H 0.307424 0.467697 0.366598 0.115 Uiso 1 1 calc R U
H28B H 0.218574 0.430519 0.313630 0.115 Uiso 1 1 calc R U
H28C H 0.303291 0.484862 0.301817 0.115 Uiso 1 1 calc R U
C29 C 0.6632(4) 0.4022(2) 0.3137(2) 0.0817(14) Uani 1 1 d . .
H29A H 0.668360 0.432601 0.285957 0.123 Uiso 1 1 calc R U
H29B H 0.692368 0.367312 0.302440 0.123 Uiso 1 1 calc R U
H29C H 0.705443 0.418546 0.352362 0.123 Uiso 1 1 calc R U
C30 C 0.3347(5) 0.2418(2) 0.28630(19) 0.092(2) Uani 1 1 d . .
H30A H 0.381661 0.216004 0.309745 0.110 Uiso 1 1 calc R U
H30B H 0.264542 0.236572 0.297473 0.110 Uiso 1 1 calc R U
C31 C 0.3141(5) 0.2220(2) 0.2254(2) 0.0898(19) Uani 1 1 d . .
H31A H 0.384810 0.220867 0.215841 0.108 Uiso 1 1 calc R U
H31B H 0.277471 0.251448 0.201651 0.108 Uiso 1 1 calc R U
C32 C 0.2441(5) 0.16071(19) 0.20952(18) 0.0761(14) Uani 1 1 d . .
C33 C 0.2839(5) 0.1085(2) 0.22465(18) 0.0771(14) Uani 1 1 d . .
H33 H 0.357964 0.110771 0.245327 0.093 Uiso 1 1 calc R U
C34 C 0.2194(4) 0.05315(19) 0.21064(17) 0.0695(12) Uani 1 1 d . .
C35 C 0.1089(4) 0.04866(17) 0.17994(15) 0.0620(11) Uani 1 1 d . .
C36 C 0.0640(4) 0.10195(18) 0.16679(16) 0.0662(12) Uani 1 1 d . .
C37 C 0.1336(5) 0.15655(19) 0.18225(18) 0.0746(14) Uani 1 1 d . .
H37 H 0.104469 0.192306 0.173836 0.089 Uiso 1 1 calc R U
C38 C 0.2663(5) -0.0021(2) 0.2283(2) 0.0862(15) Uani 1 1 d . .
H38A H 0.261346 -0.027953 0.193855 0.129 Uiso 1 1 calc R U
H38B H 0.225305 -0.023448 0.253210 0.129 Uiso 1 1 calc R U
H38C H 0.342874 0.008921 0.249550 0.129 Uiso 1 1 calc R U
C39 C -0.0543(5) 0.1044(2) 0.1409(2) 0.0812(14) Uani 1 1 d . .
H39A H -0.073326 0.090642 0.099853 0.122 Uiso 1 1 calc R U
H39B H -0.067677 0.145579 0.144739 0.122 Uiso 1 1 calc R U
H39C H -0.099058 0.078652 0.161075 0.122 Uiso 1 1 calc R U
C40 C -0.0947(4) -0.06990(17) 0.11680(16) 0.0610(11) Uani 1 1 d . .
C41 C -0.1637(5) -0.1671(2) 0.11523(18) 0.0783(15) Uani 1 1 d . .
H41 H -0.173267 -0.207266 0.125390 0.094 Uiso 1 1 calc R U
C42 C -0.2281(5) -0.14475(19) 0.07183(18) 0.0745(14) Uani 1 1 d . .
H42 H -0.290899 -0.165900 0.045184 0.089 Uiso 1 1 calc R U
C43 C -0.2262(4) -0.04268(19) 0.03211(17) 0.0669(12) Uani 1 1 d . .
C44 C -0.1795(4) -0.03358(19) -0.01453(18) 0.0677(12) Uani 1 1 d . .
C45 C -0.2190(4) 0.0069(2) -0.05313(19) 0.0747(13) Uani 1 1 d . .
H45 H -0.188322 0.013797 -0.085177 0.090 Uiso 1 1 calc R U
C46 C -0.3018(5) 0.0377(2) -0.0467(2) 0.0765(13) Uani 1 1 d . .
C47 C -0.3447(5) 0.0277(2) 0.0010(2) 0.0822(14) Uani 1 1 d . .
H47 H -0.400054 0.049162 0.006580 0.099 Uiso 1 1 calc R U
C48 C -0.3089(4) -0.0124(2) 0.04009(19) 0.0717(12) Uani 1 1 d . .
C49 C -0.0919(5) -0.0665(2) -0.0228(2) 0.0789(14) Uani 1 1 d . .
H49A H -0.032346 -0.060874 0.012389 0.118 Uiso 1 1 calc R U
H49B H -0.064433 -0.051337 -0.055281 0.118 Uiso 1 1 calc R U
H49C H -0.121172 -0.109114 -0.031069 0.118 Uiso 1 1 calc R U
C50 C -0.3456(5) 0.0810(3) -0.0901(2) 0.1020(19) Uani 1 1 d . .
H50A H -0.287636 0.098884 -0.107386 0.153 Uiso 1 1 calc R U
H50B H -0.371058 0.112554 -0.070354 0.153 Uiso 1 1 calc R U
H50C H -0.406437 0.059689 -0.120391 0.153 Uiso 1 1 calc R U
C51 C -0.3522(5) -0.0224(3) 0.0928(2) 0.0933(17) Uani 1 1 d . .
H51A H -0.383371 -0.064568 0.092261 0.140 Uiso 1 1 calc R U
H51B H -0.408640 0.002385 0.092848 0.140 Uiso 1 1 calc R U
H51C H -0.292559 -0.011642 0.127689 0.140 Uiso 1 1 calc R U
C52 C 0.0049(4) -0.13086(17) 0.19285(17) 0.0664(11) Uani 1 1 d . .
C53 C 0.0831(5) -0.1638(2) 0.1847(2) 0.0732(12) Uani 1 1 d . .
C54 C 0.1598(5) -0.1759(2) 0.2334(2) 0.0808(14) Uani 1 1 d . .
H54 H 0.213569 -0.198950 0.228538 0.097 Uiso 1 1 calc R U
C55 C 0.1600(5) -0.1553(2) 0.2887(2) 0.0866(15) Uani 1 1 d . .
C56 C 0.0806(5) -0.1215(2) 0.29489(19) 0.0796(14) Uani 1 1 d . .
H56 H 0.080648 -0.106711 0.332502 0.095 Uiso 1 1 calc R U
C57 C 0.0015(4) -0.10889(18) 0.24800(17) 0.0683(12) Uani 1 1 d . .
C58 C 0.0876(5) -0.1844(2) 0.1245(2) 0.0902(17) Uani 1 1 d . .
H58A H 0.023189 -0.214051 0.107122 0.135 Uiso 1 1 calc R U
H58B H 0.153540 -0.202240 0.126882 0.135 Uiso 1 1 calc R U
H58C H 0.088945 -0.150123 0.100689 0.135 Uiso 1 1 calc R U
C59 C 0.2433(6) -0.1699(3) 0.3414(3) 0.119(2) Uani 1 1 d . .
H59A H 0.205828 -0.194969 0.365512 0.179 Uiso 1 1 calc R U
H59B H 0.281962 -0.132884 0.363862 0.179 Uiso 1 1 calc R U
H59C H 0.295613 -0.191426 0.328929 0.179 Uiso 1 1 calc R U
C60 C -0.0840(5) -0.0733(2) 0.2557(2) 0.0819(15) Uani 1 1 d . .
H60A H -0.071154 -0.034273 0.240107 0.123 Uiso 1 1 calc R U
H60B H -0.080812 -0.067722 0.296924 0.123 Uiso 1 1 calc R U
H60C H -0.156025 -0.094546 0.235124 0.123 Uiso 1 1 calc R U
N9 N 0.0752(3) 0.09330(14) 0.37377(13) 0.0640(10) Uani 1 1 d . .
N10 N 0.0370(3) 0.18376(15) 0.36485(13) 0.0655(10) Uani 1 1 d . .
N11 N 0.0865(3) 0.14566(14) 0.46144(12) 0.0615(10) Uani 1 1 d . .
N12 N 0.0559(3) 0.19470(14) 0.48290(12) 0.0620(10) Uani 1 1 d . .
N13 N 0.2229(4) 0.35402(17) 0.98548(14) 0.0806(13) Uani 1 1 d . .
N14 N 0.3218(4) 0.37263(17) 1.02269(14) 0.0803(13) Uani 1 1 d . .
N15 N 0.2329(4) 0.36764(17) 1.10229(15) 0.0880(14) Uani 1 1 d . .
N16 N 0.4019(4) 0.40842(17) 1.11838(14) 0.0862(14) Uani 1 1 d . .
C61 C 0.0664(4) 0.14296(17) 0.40480(16) 0.0601(11) Uani 1 1 d . .
C62 C 0.0531(5) 0.10318(19) 0.31529(16) 0.0756(15) Uani 1 1 d . .
H62 H 0.054301 0.075639 0.284766 0.091 Uiso 1 1 calc R U
C63 C 0.0300(5) 0.1579(2) 0.30994(17) 0.0774(15) Uani 1 1 d . .
H63 H 0.011697 0.176597 0.274669 0.093 Uiso 1 1 calc R U
C64 C 0.1052(4) 0.04057(17) 0.40076(16) 0.0647(11) Uani 1 1 d . .
C65 C 0.0240(4) 0.00038(18) 0.41575(17) 0.0653(11) Uani 1 1 d . .
C66 C 0.0548(5) -0.04871(19) 0.44390(19) 0.0729(12) Uani 1 1 d . .
H66 H 0.000755 -0.076342 0.454342 0.087 Uiso 1 1 calc R U
C67 C 0.1620(5) -0.0593(2) 0.4576(2) 0.0732(12) Uani 1 1 d . .
C68 C 0.2390(5) -0.0186(2) 0.4413(2) 0.0786(13) Uani 1 1 d . .
H68 H 0.312651 -0.025161 0.449986 0.094 Uiso 1 1 calc R U
C69 C 0.2117(5) 0.0315(2) 0.4127(2) 0.0765(13) Uani 1 1 d . .
C70 C -0.0918(4) 0.0110(2) 0.4020(2) 0.0773(13) Uani 1 1 d . .
H70A H -0.098209 0.044526 0.427184 0.116 Uiso 1 1 calc R U
H70B H -0.138934 -0.024896 0.408179 0.116 Uiso 1 1 calc R U
H70C H -0.114054 0.020480 0.361525 0.116 Uiso 1 1 calc R U
C71 C 0.1925(5) -0.1132(2) 0.4890(3) 0.1000(18) Uani 1 1 d . .
H71A H 0.184477 -0.146979 0.460933 0.150 Uiso 1 1 calc R U
H71B H 0.144581 -0.123325 0.514764 0.150 Uiso 1 1 calc R U
H71C H 0.268370 -0.104283 0.511883 0.150 Uiso 1 1 calc R U
C72 C 0.2991(5) 0.0766(3) 0.3969(3) 0.109(2) Uani 1 1 d . .
H72A H 0.371026 0.065439 0.412630 0.164 Uiso 1 1 calc R U
H72B H 0.297336 0.116493 0.413284 0.164 Uiso 1 1 calc R U
H72C H 0.285004 0.076822 0.354790 0.164 Uiso 1 1 calc R U
C73 C 0.0360(4) 0.24652(18) 0.37674(16) 0.0630(11) Uani 1 1 d . .
C74 C -0.0610(5) 0.2671(2) 0.36355(18) 0.0712(12) Uani 1 1 d . .
C75 C -0.0590(5) 0.3289(2) 0.37211(18) 0.0755(13) Uani 1 1 d . .
H75 H -0.125903 0.344173 0.363380 0.091 Uiso 1 1 calc R U
C76 C 0.0363(5) 0.36792(19) 0.39261(18) 0.0723(13) Uani 1 1 d . .
C77 C 0.1325(5) 0.34461(19) 0.40643(17) 0.0692(12) Uani 1 1 d . .
H77 H 0.199077 0.370883 0.421587 0.083 Uiso 1 1 calc R U
C78 C 0.1346(4) 0.28383(18) 0.39883(17) 0.0668(12) Uani 1 1 d . .
C79 C -0.1682(5) 0.2253(2) 0.3429(2) 0.0897(16) Uani 1 1 d . .
H79A H -0.172822 0.206610 0.304702 0.135 Uiso 1 1 calc R U
H79B H -0.228603 0.247882 0.340490 0.135 Uiso 1 1 calc R U
H79C H -0.172642 0.194362 0.370237 0.135 Uiso 1 1 calc R U
C80 C 0.0369(5) 0.4339(2) 0.3996(2) 0.0950(19) Uani 1 1 d . .
H80A H 0.053557 0.446581 0.440802 0.142 Uiso 1 1 calc R U
H80B H -0.034846 0.443129 0.380155 0.142 Uiso 1 1 calc R U
H80C H 0.092418 0.455048 0.382428 0.142 Uiso 1 1 calc R U
C81 C 0.2396(4) 0.2601(2) 0.4174(2) 0.0805(14) Uani 1 1 d . .
H81A H 0.247406 0.246566 0.456487 0.121 Uiso 1 1 calc R U
H81B H 0.300505 0.291594 0.417213 0.121 Uiso 1 1 calc R U
H81C H 0.239675 0.226427 0.390655 0.121 Uiso 1 1 calc R U
C82 C 0.0866(4) 0.20400(16) 0.54241(15) 0.0604(11) Uani 1 1 d . .
C83 C 0.0283(4) 0.24361(17) 0.56477(16) 0.0642(11) Uani 1 1 d . .
C84 C 0.0438(4) 0.25325(18) 0.62344(17) 0.0678(12) Uani 1 1 d . .
H84 H 0.003257 0.279202 0.638012 0.081 Uiso 1 1 calc R U
C85 C 0.1193(4) 0.22507(18) 0.66232(17) 0.0681(12) Uani 1 1 d . .
C86 C 0.1804(4) 0.19002(18) 0.64010(16) 0.0691(13) Uani 1 1 d . .
H86 H 0.233618 0.172528 0.666293 0.083 Uiso 1 1 calc R U
C87 C 0.1684(4) 0.17889(17) 0.58136(16) 0.0638(11) Uani 1 1 d . .
C88 C -0.0520(5) 0.2741(2) 0.52391(19) 0.0773(14) Uani 1 1 d . .
H88A H -0.013828 0.299453 0.500360 0.116 Uiso 1 1 calc R U
H88B H -0.086827 0.298726 0.546041 0.116 Uiso 1 1 calc R U
H88C H -0.107597 0.244010 0.498686 0.116 Uiso 1 1 calc R U
C89 C 0.2460(5) 0.1440(2) 0.56259(19) 0.0803(14) Uani 1 1 d . .
H89A H 0.206875 0.104837 0.545047 0.120 Uiso 1 1 calc R U
H89B H 0.304340 0.138679 0.596188 0.120 Uiso 1 1 calc R U
H89C H 0.277456 0.165604 0.534238 0.120 Uiso 1 1 calc R U
C90 C 0.1367(5) 0.23648(19) 0.72721(16) 0.0752(15) Uani 1 1 d . .
H90A H 0.065036 0.233825 0.736521 0.090 Uiso 1 1 calc R U
H90B H 0.174727 0.205245 0.747264 0.090 Uiso 1 1 calc R U
C91 C 0.2029(5) 0.2971(2) 0.74895(16) 0.0802(17) Uani 1 1 d . .
H91A H 0.276963 0.298392 0.742861 0.096 Uiso 1 1 calc R U
H91B H 0.168490 0.328003 0.726344 0.096 Uiso 1 1 calc R U
C92 C 0.2118(4) 0.31086(18) 0.81202(16) 0.0676(12) Uani 1 1 d . .
C93 C 0.1215(5) 0.3224(2) 0.83052(18) 0.0748(14) Uani 1 1 d . .
H93 H 0.054023 0.321647 0.802817 0.090 Uiso 1 1 calc R U
C94 C 0.1275(5) 0.33495(19) 0.88871(19) 0.0745(13) Uani 1 1 d . .
C95 C 0.2283(4) 0.33722(18) 0.92995(16) 0.0693(12) Uani 1 1 d . .
C96 C 0.3186(4) 0.32176(18) 0.91281(16) 0.0681(12) Uani 1 1 d . .
C97 C 0.3082(4) 0.30948(18) 0.85424(16) 0.0688(12) Uani 1 1 d . .
H97 H 0.369498 0.299683 0.842341 0.083 Uiso 1 1 calc R U
C98 C 0.0271(5) 0.3475(3) 0.9069(2) 0.0982(19) Uani 1 1 d . .
H98A H 0.039884 0.388529 0.924065 0.147 Uiso 1 1 calc R U
H98B H 0.011759 0.319651 0.935427 0.147 Uiso 1 1 calc R U
H98C H -0.035299 0.342440 0.873065 0.147 Uiso 1 1 calc R U
C99 C 0.4248(5) 0.3129(2) 0.95388(19) 0.0858(15) Uani 1 1 d . .
H99A H 0.469892 0.295414 0.932178 0.129 Uiso 1 1 calc R U
H99B H 0.409308 0.286102 0.983142 0.129 Uiso 1 1 calc R U
H99C H 0.463805 0.351548 0.972855 0.129 Uiso 1 1 calc R U
C100 C 0.3153(5) 0.3817(2) 1.07606(17) 0.0780(15) Uani 1 1 d . .
C101 C 0.2713(6) 0.3857(2) 1.1611(2) 0.0970(18) Uani 1 1 d . U
H101 H 0.230222 0.381064 1.189264 0.116 Uiso 1 1 calc R U
C102 C 0.3745(6) 0.4103(2) 1.17080(19) 0.0955(19) Uani 1 1 d . .
H102 H 0.421234 0.426274 1.206974 0.115 Uiso 1 1 calc R U
C103 C 0.1272(6) 0.3350(3) 1.0780(2) 0.0949(17) Uani 1 1 d . .
C104 C 0.1171(6) 0.2708(3) 1.0664(2) 0.0975(17) Uani 1 1 d . U
C105 C 0.0134(7) 0.2413(3) 1.0473(3) 0.120(2) Uani 1 1 d . U
H105 H 0.003206 0.199203 1.039944 0.144 Uiso 1 1 calc R U
C106 C -0.0781(7) 0.2689(4) 1.0379(3) 0.119(2) Uani 1 1 d . U
C107 C -0.0649(7) 0.3321(4) 1.0493(3) 0.143(3) Uani 1 1 d . .
H107 H -0.126691 0.351901 1.043418 0.172 Uiso 1 1 calc R U
C108 C 0.0395(7) 0.3640(4) 1.0690(3) 0.115(2) Uani 1 1 d . .
C109 C 0.2167(6) 0.2423(3) 1.0724(3) 0.1099(19) Uani 1 1 d . U
H10D H 0.200404 0.200533 1.080836 0.165 Uiso 1 1 calc R U
H10E H 0.275149 0.263554 1.103986 0.165 Uiso 1 1 calc R U
H10F H 0.239910 0.244182 1.036250 0.165 Uiso 1 1 calc R U
C110 C -0.1929(7) 0.2331(5) 1.0181(4) 0.174(4) Uani 1 1 d . U
H11D H -0.245743 0.260433 1.006889 0.261 Uiso 1 1 calc R U
H11E H -0.209685 0.210294 1.049746 0.261 Uiso 1 1 calc R U
H11F H -0.197022 0.205588 0.984873 0.261 Uiso 1 1 calc R U
C111 C 0.0566(7) 0.4322(4) 1.0774(4) 0.147(3) Uani 1 1 d . .
H11G H 0.103578 0.449392 1.053345 0.221 Uiso 1 1 calc R U
H11H H 0.091101 0.444766 1.118102 0.221 Uiso 1 1 calc R U
H11I H -0.014040 0.446059 1.066121 0.221 Uiso 1 1 calc R U
C112 C 0.5046(5) 0.4309(2) 1.10721(18) 0.0817(14) Uani 1 1 d . .
C113 C 0.5839(6) 0.3951(2) 1.1119(2) 0.0948(16) Uani 1 1 d . .
C114 C 0.6785(6) 0.4176(2) 1.0974(2) 0.0991(17) Uani 1 1 d . .
H114 H 0.733639 0.393272 1.099946 0.119 Uiso 1 1 calc R U
C115 C 0.6962(6) 0.4751(3) 1.0789(3) 0.0978(17) Uani 1 1 d . .
C116 C 0.6163(5) 0.5092(2) 1.0749(2) 0.0877(15) Uani 1 1 d . .
H116 H 0.628331 0.548572 1.062887 0.105 Uiso 1 1 calc R U
C117 C 0.5172(5) 0.4888(2) 1.0878(2) 0.0824(14) Uani 1 1 d . .
C118 C 0.5630(7) 0.3320(3) 1.1309(3) 0.128(3) Uani 1 1 d . .
H11J H 0.549519 0.333635 1.169461 0.192 Uiso 1 1 calc R U
H11K H 0.626789 0.312533 1.131847 0.192 Uiso 1 1 calc R U
H11L H 0.499152 0.309135 1.103438 0.192 Uiso 1 1 calc R U
C119 C 0.8012(6) 0.4986(3) 1.0631(4) 0.141(3) Uani 1 1 d . .
H11M H 0.859331 0.510306 1.098401 0.211 Uiso 1 1 calc R U
H11N H 0.791134 0.533301 1.040253 0.211 Uiso 1 1 calc R U
H11O H 0.821286 0.467348 1.040321 0.211 Uiso 1 1 calc R U
C120 C 0.4285(5) 0.5254(2) 1.0813(2) 0.0952(17) Uani 1 1 d . .
H12D H 0.365920 0.506760 1.050420 0.143 Uiso 1 1 calc R U
H12E H 0.454571 0.565555 1.071528 0.143 Uiso 1 1 calc R U
H12F H 0.406550 0.528059 1.117687 0.143 Uiso 1 1 calc R U

loop_
_atom_site_aniso_label
_atom_site_aniso_U_11
_atom_site_aniso_U_22
_atom_site_aniso_U_33
_atom_site_aniso_U_23
_atom_site_aniso_U_13
_atom_site_aniso_U_12
O1 0.144(4) 0.186(4) 0.130(3) 0.020(3) 0.027(3) -0.034(4)
C121 0.154(5) 0.195(5) 0.142(5) 0.034(4) 0.038(4) -0.036(5)
C122 0.167(5) 0.213(6) 0.173(5) 0.055(5) 0.058(4) 0.025(5)
C123 0.160(5) 0.173(5) 0.160(5) 0.036(4) 0.056(4) 0.024(4)
C124 0.156(5) 0.173(5) 0.142(4) 0.017(4) 0.063(4) 0.022(5)
O2 0.173(5) 0.116(3) 0.163(4) -0.015(3) 0.062(4) -0.024(3)
C125 0.146(5) 0.090(3) 0.120(4) 0.012(3) 0.060(4) -0.018(3)
C126 0.154(5) 0.102(4) 0.110(4) -0.014(3) 0.053(4) -0.010(4)
C127 0.154(5) 0.142(5) 0.111(4) 0.008(4) 0.012(5) 0.025(5)
C128 0.138(5) 0.143(5) 0.156(5) 0.026(5) 0.010(5) -0.023(4)
N1 0.105(3) 0.0452(17) 0.063(2) -0.0128(15) 0.042(2) -0.0257(19)
N2 0.113(3) 0.0503(18) 0.071(2) -0.0125(16) 0.048(2) -0.017(2)
N3 0.099(3) 0.0478(17) 0.0515(17) -0.0099(14) 0.0347(19) -0.0177(18)
N4 0.087(3) 0.0492(17) 0.0553(18) -0.0110(14) 0.0294(19) -0.0195(18)
N5 0.093(3) 0.0456(17) 0.0548(18) -0.0085(14) 0.0233(19) -0.0236(18)
N6 0.089(3) 0.0539(18) 0.0470(17) -0.0082(14) 0.0232(18) -0.0229(19)
N7 0.087(3) 0.0537(18) 0.0555(18) -0.0055(15) 0.0228(18) -0.0247(18)
N8 0.094(3) 0.0463(17) 0.0519(17) -0.0075(14) 0.0232(18) -0.0228(17)
C1 0.099(4) 0.047(2) 0.051(2) -0.0096(16) 0.037(2) -0.018(2)
C2 0.141(5) 0.044(2) 0.077(3) -0.018(2) 0.055(3) -0.032(3)
C3 0.144(5) 0.049(2) 0.083(3) -0.018(2) 0.059(3) -0.032(3)
C4 0.105(4) 0.050(2) 0.065(2) -0.0108(18) 0.040(2) -0.012(2)
C5 0.115(4) 0.062(3) 0.062(2) -0.005(2) 0.039(3) 0.004(3)
C6 0.109(4) 0.073(3) 0.071(3) -0.009(2) 0.033(3) 0.005(3)
C7 0.102(4) 0.059(2) 0.068(3) -0.017(2) 0.038(3) -0.011(3)
C8 0.100(3) 0.062(2) 0.053(2) -0.0118(19) 0.034(2) -0.011(3)
C9 0.095(3) 0.056(2) 0.061(2) -0.0151(18) 0.033(2) -0.016(2)
C10 0.157(7) 0.120(5) 0.079(3) 0.017(3) 0.053(4) 0.023(5)
C11 0.095(4) 0.077(3) 0.077(3) -0.004(2) 0.034(3) 0.005(3)
C12 0.094(4) 0.084(3) 0.068(3) -0.009(2) 0.032(3) -0.012(3)
C13 0.086(3) 0.0415(19) 0.058(2) -0.0029(16) 0.030(2) -0.018(2)
C14 0.095(3) 0.048(2) 0.057(2) -0.0052(17) 0.031(2) -0.015(2)
C15 0.128(4) 0.051(2) 0.080(3) -0.006(2) 0.054(3) -0.007(3)
C16 0.122(5) 0.060(3) 0.138(4) 0.017(3) 0.076(4) 0.006(3)
C17 0.081(4) 0.063(3) 0.142(4) 0.030(3) 0.032(3) -0.004(3)
C18 0.089(3) 0.051(2) 0.085(3) 0.011(2) 0.018(3) -0.022(2)
C19 0.108(4) 0.082(3) 0.065(3) -0.003(2) 0.024(3) -0.012(3)
C20 0.145(6) 0.114(5) 0.195(6) 0.020(4) 0.098(5) 0.022(4)
C21 0.131(5) 0.096(4) 0.091(3) 0.017(3) 0.006(3) -0.035(4)
C22 0.088(3) 0.0479(19) 0.0413(18) -0.0062(15) 0.026(2) -0.022(2)
C23 0.091(3) 0.059(2) 0.0422(19) -0.0078(17) 0.026(2) -0.022(2)
C24 0.098(4) 0.062(2) 0.051(2) -0.0158(19) 0.025(2) -0.032(2)
C25 0.110(4) 0.058(2) 0.050(2) -0.0133(18) 0.020(2) -0.029(2)
C26 0.110(4) 0.052(2) 0.055(2) -0.0141(18) 0.025(3) -0.015(2)
C27 0.094(3) 0.052(2) 0.049(2) -0.0116(17) 0.023(2) -0.017(2)
C28 0.080(3) 0.077(3) 0.064(2) -0.007(2) 0.023(3) -0.021(2)
C29 0.095(4) 0.062(3) 0.085(3) -0.013(2) 0.029(3) -0.004(3)
C30 0.140(5) 0.056(2) 0.062(2) -0.015(2) 0.028(3) -0.038(3)
C31 0.130(5) 0.061(3) 0.071(3) -0.017(2) 0.044(3) -0.034(3)
C32 0.110(4) 0.052(2) 0.058(2) -0.0165(18) 0.033(2) -0.029(2)
C33 0.095(4) 0.064(2) 0.059(2) -0.0097(19) 0.021(2) -0.031(2)
C34 0.093(3) 0.054(2) 0.054(2) -0.0107(17) 0.025(2) -0.021(2)
C35 0.091(3) 0.049(2) 0.0419(18) -0.0093(15) 0.029(2) -0.021(2)
C36 0.101(3) 0.050(2) 0.045(2) -0.0105(16) 0.031(2) -0.014(2)
C37 0.113(4) 0.049(2) 0.058(2) -0.0113(18) 0.035(2) -0.020(2)
C38 0.097(4) 0.071(3) 0.075(3) -0.003(2) 0.011(3) -0.017(3)
C39 0.109(4) 0.054(2) 0.082(3) -0.007(2) 0.038(3) -0.004(3)
C40 0.080(3) 0.049(2) 0.0487(19) -0.0075(16) 0.026(2) -0.019(2)
C41 0.108(4) 0.057(2) 0.056(2) -0.0081(18) 0.023(2) -0.032(3)
C42 0.103(4) 0.054(2) 0.055(2) -0.0101(18) 0.025(2) -0.028(2)
C43 0.085(3) 0.057(2) 0.050(2) -0.0089(17) 0.019(2) -0.019(2)
C44 0.086(3) 0.055(2) 0.058(2) -0.0052(18) 0.024(2) -0.011(2)
C45 0.089(4) 0.075(3) 0.057(2) 0.001(2) 0.026(2) -0.008(2)
C46 0.081(4) 0.073(3) 0.067(3) 0.001(2) 0.018(2) -0.011(2)
C47 0.093(4) 0.081(3) 0.074(3) -0.003(2) 0.033(3) 0.000(3)
C48 0.076(3) 0.073(3) 0.061(2) -0.001(2) 0.021(2) -0.009(2)
C49 0.106(4) 0.065(3) 0.067(3) -0.001(2) 0.036(3) -0.002(3)
C50 0.115(5) 0.098(4) 0.094(4) 0.022(3) 0.034(4) 0.002(3)
C51 0.094(4) 0.112(4) 0.077(3) 0.009(3) 0.034(3) 0.003(3)
C52 0.094(3) 0.043(2) 0.055(2) -0.0040(16) 0.023(2) -0.018(2)
C53 0.092(4) 0.054(2) 0.069(2) -0.0062(19) 0.030(2) -0.017(2)
C54 0.082(4) 0.068(3) 0.088(3) -0.001(2) 0.026(3) -0.007(3)
C55 0.100(4) 0.073(3) 0.076(3) 0.008(2) 0.017(3) -0.010(3)
C56 0.109(4) 0.065(3) 0.056(2) -0.004(2) 0.022(2) -0.015(2)
C57 0.096(3) 0.051(2) 0.050(2) -0.0067(17) 0.024(2) -0.020(2)
C58 0.111(5) 0.080(3) 0.082(3) -0.016(3) 0.046(3) -0.010(3)
C59 0.131(6) 0.116(5) 0.096(4) 0.012(4) 0.006(4) 0.011(4)
C60 0.112(4) 0.068(3) 0.065(3) -0.008(2) 0.035(3) -0.008(3)
N9 0.096(3) 0.0510(17) 0.0454(16) -0.0093(13) 0.0301(18) -0.0040(18)
N10 0.098(3) 0.0522(17) 0.0451(16) -0.0052(13) 0.0305(18) -0.0113(18)
N11 0.095(3) 0.0477(17) 0.0420(15) -0.0062(13) 0.0272(18) -0.0033(17)
N12 0.096(3) 0.0499(17) 0.0416(15) -0.0088(13) 0.0297(17) -0.0019(18)
N13 0.121(4) 0.072(2) 0.0429(17) -0.0121(16) 0.035(2) -0.023(2)
N14 0.120(4) 0.070(2) 0.0415(17) -0.0117(15) 0.028(2) -0.026(2)
N15 0.141(4) 0.071(2) 0.0490(18) -0.0136(17) 0.043(2) -0.021(3)
N16 0.138(4) 0.067(2) 0.0425(17) -0.0136(16) 0.023(2) -0.019(2)
C61 0.087(3) 0.0473(19) 0.0470(18) -0.0064(15) 0.031(2) -0.007(2)
C62 0.122(4) 0.059(2) 0.0435(19) -0.0141(17) 0.036(2) -0.014(3)
C63 0.119(4) 0.067(3) 0.0407(19) -0.0086(18) 0.029(2) -0.014(3)
C64 0.100(3) 0.049(2) 0.0453(19) -0.0092(16) 0.029(2) 0.000(2)
C65 0.087(3) 0.053(2) 0.054(2) -0.0111(17) 0.025(2) -0.004(2)
C66 0.093(3) 0.052(2) 0.070(3) -0.0048(19) 0.025(3) -0.005(2)
C67 0.090(3) 0.055(2) 0.073(3) -0.0102(19) 0.025(3) 0.004(2)
C68 0.083(4) 0.071(3) 0.082(3) -0.009(2) 0.026(3) 0.008(2)
C69 0.097(4) 0.063(3) 0.073(3) -0.008(2) 0.035(3) 0.002(2)
C70 0.092(4) 0.065(3) 0.073(3) 0.003(2) 0.023(3) 0.001(3)
C71 0.113(5) 0.070(3) 0.116(4) 0.005(3) 0.025(4) 0.017(3)
C72 0.103(5) 0.101(4) 0.130(5) 0.022(4) 0.051(4) -0.003(4)
C73 0.096(3) 0.052(2) 0.0401(19) 0.0005(16) 0.027(2) -0.005(2)
C74 0.097(3) 0.065(2) 0.053(2) 0.0044(19) 0.027(2) -0.001(2)
C75 0.107(4) 0.069(3) 0.057(2) 0.012(2) 0.033(3) 0.014(3)
C76 0.110(4) 0.056(2) 0.057(2) 0.0042(18) 0.038(3) 0.002(2)
C77 0.100(3) 0.053(2) 0.052(2) -0.0032(17) 0.031(2) -0.015(2)
C78 0.095(3) 0.052(2) 0.053(2) -0.0008(17) 0.032(2) -0.009(2)
C79 0.096(4) 0.090(4) 0.076(3) 0.002(3) 0.021(3) -0.006(3)
C80 0.150(6) 0.055(2) 0.094(4) 0.007(2) 0.058(4) 0.012(3)
C81 0.094(4) 0.069(3) 0.079(3) 0.003(2) 0.036(3) -0.012(3)
C82 0.094(3) 0.0456(19) 0.0407(18) -0.0055(15) 0.029(2) -0.0112(19)
C83 0.093(3) 0.050(2) 0.051(2) -0.0065(16) 0.034(2) -0.010(2)
C84 0.099(4) 0.049(2) 0.057(2) -0.0113(17) 0.036(2) -0.006(2)
C85 0.101(4) 0.049(2) 0.049(2) -0.0107(16) 0.028(2) -0.017(2)
C86 0.100(4) 0.058(2) 0.046(2) -0.0032(17) 0.029(2) -0.015(2)
C87 0.093(3) 0.049(2) 0.0446(19) -0.0028(16) 0.024(2) -0.014(2)
C88 0.106(4) 0.059(2) 0.064(2) -0.014(2) 0.027(3) 0.001(2)
C89 0.101(4) 0.078(3) 0.057(2) -0.006(2) 0.019(3) 0.001(3)
C90 0.115(4) 0.060(2) 0.046(2) -0.0073(18) 0.030(2) -0.012(3)
C91 0.120(4) 0.068(3) 0.043(2) -0.0096(18) 0.028(2) -0.027(3)
C92 0.100(3) 0.053(2) 0.0450(19) -0.0046(17) 0.028(2) -0.017(2)
C93 0.097(4) 0.066(3) 0.052(2) -0.0088(19) 0.021(2) -0.021(2)
C94 0.101(3) 0.058(2) 0.061(2) -0.0119(19) 0.035(2) -0.021(2)
C95 0.105(3) 0.053(2) 0.0419(19) -0.0109(16) 0.028(2) -0.025(2)
C96 0.103(3) 0.050(2) 0.047(2) -0.0053(17) 0.029(2) -0.017(2)
C97 0.100(3) 0.057(2) 0.048(2) -0.0050(17) 0.032(2) -0.011(2)
C98 0.109(4) 0.095(4) 0.088(3) -0.023(3) 0.044(3) -0.018(3)
C99 0.112(4) 0.079(3) 0.060(3) -0.005(2) 0.023(3) -0.006(3)
C100 0.123(4) 0.062(2) 0.045(2) -0.0091(18) 0.034(2) -0.019(3)
C101 0.156(5) 0.085(3) 0.053(2) -0.012(2) 0.047(3) -0.004(3)
C102 0.159(5) 0.076(3) 0.043(2) -0.016(2) 0.030(3) -0.013(3)
C103 0.132(5) 0.091(3) 0.062(3) -0.015(2) 0.055(3) -0.025(3)
C104 0.133(4) 0.095(3) 0.061(3) -0.003(2) 0.045(3) -0.025(3)
C105 0.143(5) 0.129(5) 0.081(3) -0.005(3) 0.052(4) -0.036(4)
C106 0.115(4) 0.154(5) 0.083(3) -0.013(3) 0.053(4) -0.039(4)
C107 0.138(6) 0.187(6) 0.114(5) -0.018(5) 0.077(5) -0.014(5)
C108 0.123(5) 0.142(5) 0.086(4) -0.023(4) 0.063(4) -0.015(4)
C109 0.162(5) 0.079(3) 0.092(4) 0.002(3) 0.055(4) -0.010(3)
C110 0.147(6) 0.220(8) 0.143(6) -0.018(5) 0.058(5) -0.041(6)
C111 0.143(7) 0.155(6) 0.170(7) -0.002(6) 0.075(6) 0.046(6)
C112 0.118(4) 0.066(3) 0.046(2) -0.0127(19) 0.012(3) -0.014(3)
C113 0.133(5) 0.061(3) 0.075(3) -0.010(2) 0.009(3) 0.000(3)
C114 0.105(5) 0.070(3) 0.105(4) -0.006(3) -0.002(3) 0.006(3)
C115 0.107(4) 0.069(3) 0.103(4) -0.010(3) 0.009(4) -0.001(3)
C116 0.109(4) 0.059(3) 0.085(3) -0.009(2) 0.019(3) -0.006(3)
C117 0.115(4) 0.060(3) 0.062(3) -0.016(2) 0.017(3) -0.005(3)
C118 0.177(8) 0.076(4) 0.118(5) 0.014(3) 0.018(5) 0.009(4)
C119 0.103(5) 0.095(5) 0.219(9) 0.011(5) 0.037(6) 0.003(4)
C120 0.137(5) 0.066(3) 0.082(3) -0.008(2) 0.036(4) 0.004(3)

loop_
_atom_type_symbol
_atom_type_description
_atom_type_scat_dispersion_real
_atom_type_scat_dispersion_imag
_atom_type_scat_source
C C 0.0181 0.0091 'International Tables Vol C Tables 4.2.6.8 and 6.1.1.4'
H H 0.0000 0.0000 'International Tables Vol C Tables 4.2.6.8 and 6.1.1.4'
N N 0.0311 0.0180 'International Tables Vol C Tables 4.2.6.8 and 6.1.1.4'
O O 0.0492 0.0322 'International Tables Vol C Tables 4.2.6.8 and 6.1.1.4'

loop_
_exptl_crystal_face_index_h
_exptl_crystal_face_index_k
_exptl_crystal_face_index_l
_exptl_crystal_face_perp_dist
0 -13 8 0.1205
-8 6 5 0.1019
-7 9 3 0.1051
4 9 -10 0.1143
8 -6 -6 0.0950
4 0 12 0.0553
-5 -11 4 0.1277
-3 2 -13 0.0396
5 3 9 0.0558
-1 5 14 0.0628
2 13 1 0.1079
0 10 10 0.0839
-3 -13 4 0.1233
5 -12 -5 0.1018
-6 1 12 0.1175
8 -4 0 0.0775
7 5 -7 0.1140
-7 -4 6 0.1311
2 -7 13 0.0939
6 1 8 0.0508
1 1 14 0.0603
3 10 5 0.0911
-3 10 11 0.0803
-1 -14 3 0.1248

loop_
_geom_angle_atom_site_label_1
_geom_angle_atom_site_label_2
_geom_angle_atom_site_label_3
_geom_angle
C124 O1 C121 106.9(7)
C122 C121 O1 111.3(7)
C122 C121 H12G 109.4
O1 C121 H12G 109.4
C122 C121 H12H 109.4
O1 C121 H12H 109.4
H12G C121 H12H 108.0
C121 C122 C123 106.6(8)
C121 C122 H12I 110.4
C123 C122 H12I 110.4
C121 C122 H12J 110.4
C123 C122 H12J 110.4
H12I C122 H12J 108.6
C122 C123 C124 105.8(8)
C122 C123 H12K 110.6
C124 C123 H12K 110.6
C122 C123 H12L 110.6
C124 C123 H12L 110.6
H12K C123 H12L 108.7
O1 C124 C123 107.1(6)
O1 C124 H12M 110.3
C123 C124 H12M 110.3
O1 C124 H12N 110.3
C123 C124 H12N 110.3
H12M C124 H12N 108.5
C125 O2 C128 104.2(6)
O2 C125 C126 110.4(6)
O2 C125 H12O 109.6
C126 C125 H12O 109.6
O2 C125 H12P 109.6
C126 C125 H12P 109.6
H12O C125 H12P 108.1
C125 C126 C127 105.6(6)
C125 C126 H12Q 110.6
C127 C126 H12Q 110.6
C125 C126 H12R 110.6
C127 C126 H12R 110.6
H12Q C126 H12R 108.8
C128 C127 C126 104.5(7)
C128 C127 H12S 110.8
C126 C127 H12S 110.8
C128 C127 H12T 110.8
C126 C127 H12T 110.8
H12S C127 H12T 108.9
O2 C128 C127 110.0(7)
O2 C128 H12U 109.7
C127 C128 H12U 109.7
O2 C128 H12V 109.7
C127 C128 H12V 109.7
H12U C128 H12V 108.2
C1 N1 C2 107.9(4)
C1 N1 C13 129.1(3)
C2 N1 C13 123.0(3)
C1 N2 C3 108.9(4)
C1 N2 C4 123.7(3)
C3 N2 C4 126.8(4)
C1 N3 N4 113.7(4)
N3 N4 C22 114.6(4)
N6 N5 C35 115.7(4)
C40 N6 N5 114.3(4)
C40 N7 C42 109.7(4)
C40 N7 C43 123.1(3)
C42 N7 C43 127.0(4)
C40 N8 C41 108.1(4)
C40 N8 C52 128.5(3)
C41 N8 C52 123.4(4)
N3 C1 N1 133.7(4)
N3 C1 N2 119.6(4)
N1 C1 N2 106.7(3)
C3 C2 N1 109.0(4)
C3 C2 H2 125.5
N1 C2 H2 125.5
C2 C3 N2 107.5(4)
C2 C3 H3 126.2
N2 C3 H3 126.2
C9 C4 C5 122.6(5)
C9 C4 N2 118.9(5)
C5 C4 N2 118.6(4)
C4 C5 C6 117.5(5)
C4 C5 C10 121.4(5)
C6 C5 C10 121.1(6)
C7 C6 C5 121.5(6)
C7 C6 H6 119.3
C5 C6 H6 119.3
C8 C7 C6 119.5(5)
C8 C7 C11 119.9(4)
C6 C7 C11 120.6(6)
C7 C8 C9 121.3(4)
C7 C8 H8 119.3
C9 C8 H8 119.3
C4 C9 C8 117.6(5)
C4 C9 C12 120.9(4)
C8 C9 C12 121.4(4)
C5 C10 H10A 109.5
C5 C10 H10B 109.5
H10A C10 H10B 109.5
C5 C10 H10C 109.5
H10A C10 H10C 109.5
H10B C10 H10C 109.5
C7 C11 H11A 109.5
C7 C11 H11B 109.5
H11A C11 H11B 109.5
C7 C11 H11C 109.5
H11A C11 H11C 109.5
H11B C11 H11C 109.5
C9 C12 H12A 109.5
C9 C12 H12B 109.5
H12A C12 H12B 109.5
C9 C12 H12C 109.5
H12A C12 H12C 109.5
H12B C12 H12C 109.5
C18 C13 C14 121.2(5)
C18 C13 N1 119.2(4)
C14 C13 N1 119.4(5)
C15 C14 C13 118.2(5)
C15 C14 C19 121.1(4)
C13 C14 C19 120.7(5)
C16 C15 C14 121.3(5)
C16 C15 H15 119.4
C14 C15 H15 119.4
C17 C16 C15 118.7(6)
C17 C16 C20 121.1(8)
C15 C16 C20 120.1(7)
C16 C17 C18 121.5(6)
C16 C17 H17 119.2
C18 C17 H17 119.2
C13 C18 C17 119.0(5)
C13 C18 C21 120.6(6)
C17 C18 C21 120.4(6)
C14 C19 H19A 109.5
C14 C19 H19B 109.5
H19A C19 H19B 109.5
C14 C19 H19C 109.5
H19A C19 H19C 109.5
H19B C19 H19C 109.5
C16 C20 H20A 109.5
C16 C20 H20B 109.5
H20A C20 H20B 109.5
C16 C20 H20C 109.5
H20A C20 H20C 109.5
H20B C20 H20C 109.5
C18 C21 H21A 109.5
C18 C21 H21B 109.5
H21A C21 H21B 109.5
C18 C21 H21C 109.5
H21A C21 H21C 109.5
H21B C21 H21C 109.5
N4 C22 C27 114.2(4)
N4 C22 C23 126.5(4)
C27 C22 C23 119.3(4)
C24 C23 C22 118.2(5)
C24 C23 C28 116.8(5)
C22 C23 C28 124.9(4)
C25 C24 C23 123.3(5)
C25 C24 H24 118.3
C23 C24 H24 118.3
C24 C25 C26 117.7(4)
C24 C25 C30 120.1(5)
C26 C25 C30 122.2(5)
C27 C26 C25 121.7(5)
C27 C26 H26 119.1
C25 C26 H26 119.1
C26 C27 C22 119.6(5)
C26 C27 C29 120.0(5)
C22 C27 C29 120.4(4)
C23 C28 H28A 109.5
C23 C28 H28B 109.5
H28A C28 H28B 109.5
C23 C28 H28C 109.5
H28A C28 H28C 109.5
H28B C28 H28C 109.5
C27 C29 H29A 109.5
C27 C29 H29B 109.5
H29A C29 H29B 109.5
C27 C29 H29C 109.5
H29A C29 H29C 109.5
H29B C29 H29C 109.5
C31 C30 C25 113.8(4)
C31 C30 H30A 108.8
C25 C30 H30A 108.8
C31 C30 H30B 108.8
C25 C30 H30B 108.8
H30A C30 H30B 107.7
C30 C31 C32 113.6(3)
C30 C31 H31A 108.8
C32 C31 H31A 108.8
C30 C31 H31B 108.8
C32 C31 H31B 108.8
H31A C31 H31B 107.7
C33 C32 C37 117.9(4)
C33 C32 C31 122.5(5)
C37 C32 C31 119.5(5)
C34 C33 C32 122.1(5)
C34 C33 H33 119.0
C32 C33 H33 119.0
C33 C34 C35 120.0(5)
C33 C34 C38 120.0(5)
C35 C34 C38 120.0(4)
N5 C35 C34 114.7(4)
N5 C35 C36 126.2(5)
C34 C35 C36 119.1(4)
C37 C36 C35 118.0(5)
C37 C36 C39 116.9(5)
C35 C36 C39 125.0(4)
C32 C37 C36 122.8(5)
C32 C37 H37 118.6
C36 C37 H37 118.6
C34 C38 H38A 109.5
C34 C38 H38B 109.5
H38A C38 H38B 109.5
C34 C38 H38C 109.5
H38A C38 H38C 109.5
H38B C38 H38C 109.5
C36 C39 H39A 109.5
C36 C39 H39B 109.5
H39A C39 H39B 109.5
C36 C39 H39C 109.5
H39A C39 H39C 109.5
H39B C39 H39C 109.5
N6 C40 N7 120.7(4)
N6 C40 N8 133.2(4)
N7 C40 N8 106.1(3)
C42 C41 N8 108.9(4)
C42 C41 H41 125.6
N8 C41 H41 125.6
C41 C42 N7 107.2(4)
C41 C42 H42 126.4
N7 C42 H42 126.4
C48 C43 C44 121.8(5)
C48 C43 N7 120.0(4)
C44 C43 N7 118.2(5)
C45 C44 C43 117.4(5)
C45 C44 C49 121.3(4)
C43 C44 C49 121.3(4)
C44 C45 C46 122.4(4)
C44 C45 H45 118.8
C46 C45 H45 118.8
C45 C46 C47 118.0(5)
C45 C46 C50 121.7(5)
C47 C46 C50 120.3(6)
C48 C47 C46 121.7(6)
C48 C47 H47 119.1
C46 C47 H47 119.1
C47 C48 C43 118.7(4)
C47 C48 C51 122.3(5)
C43 C48 C51 118.9(5)
C44 C49 H49A 109.5
C44 C49 H49B 109.5
H49A C49 H49B 109.5
C44 C49 H49C 109.5
H49A C49 H49C 109.5
H49B C49 H49C 109.5
C46 C50 H50A 109.5
C46 C50 H50B 109.5
H50A C50 H50B 109.5
C46 C50 H50C 109.5
H50A C50 H50C 109.5
H50B C50 H50C 109.5
C48 C51 H51A 109.5
C48 C51 H51B 109.5
H51A C51 H51B 109.5
C48 C51 H51C 109.5
H51A C51 H51C 109.5
H51B C51 H51C 109.5
C53 C52 C57 122.4(5)
C53 C52 N8 118.5(4)
C57 C52 N8 119.1(5)
C52 C53 C54 117.9(4)
C52 C53 C58 121.0(5)
C54 C53 C58 121.1(5)
C55 C54 C53 122.0(6)
C55 C54 H54 119.0
C53 C54 H54 119.0
C54 C55 C56 118.2(6)
C54 C55 C59 121.2(6)
C56 C55 C59 120.6(5)
C57 C56 C55 122.2(5)
C57 C56 H56 118.9
C55 C56 H56 118.9
C56 C57 C52 117.4(5)
C56 C57 C60 121.3(4)
C52 C57 C60 121.3(5)
C53 C58 H58A 109.5
C53 C58 H58B 109.5
H58A C58 H58B 109.5
C53 C58 H58C 109.5
H58A C58 H58C 109.5
H58B C58 H58C 109.5
C55 C59 H59A 109.5
C55 C59 H59B 109.5
H59A C59 H59B 109.5
C55 C59 H59C 109.5
H59A C59 H59C 109.5
H59B C59 H59C 109.5
C57 C60 H60A 109.5
C57 C60 H60B 109.5
H60A C60 H60B 109.5
C57 C60 H60C 109.5
H60A C60 H60C 109.5
H60B C60 H60C 109.5
C61 N9 C62 109.8(4)
C61 N9 C64 122.2(3)
C62 N9 C64 127.9(3)
C61 N10 C63 108.3(4)
C61 N10 C73 126.8(3)
C63 N10 C73 123.7(3)
C61 N11 N12 112.0(4)
N11 N12 C82 114.9(4)
N14 N13 C95 113.9(4)
C100 N14 N13 112.7(4)
C100 N15 C101 108.7(5)
C100 N15 C103 128.1(4)
C101 N15 C103 122.9(4)
C100 N16 C102 110.4(5)
C100 N16 C112 122.3(3)
C102 N16 C112 127.4(4)
N11 C61 N9 121.8(4)
N11 C61 N10 132.5(4)
N9 C61 N10 105.8(3)
C63 C62 N9 107.5(3)
C63 C62 H62 126.3
N9 C62 H62 126.3
C62 C63 N10 108.6(4)
C62 C63 H63 125.7
N10 C63 H63 125.7
C69 C64 C65 121.8(5)
C69 C64 N9 119.9(4)
C65 C64 N9 118.3(5)
C66 C65 C64 117.8(5)
C66 C65 C70 121.4(4)
C64 C65 C70 120.8(4)
C65 C66 C67 122.4(4)
C65 C66 H66 118.8
C67 C66 H66 118.8
C68 C67 C66 117.7(5)
C68 C67 C71 121.6(6)
C66 C67 C71 120.7(5)
C67 C68 C69 121.9(6)
C67 C68 H68 119.0
C69 C68 H68 119.0
C64 C69 C68 118.4(4)
C64 C69 C72 120.8(5)
C68 C69 C72 120.8(6)
C65 C70 H70A 109.5
C65 C70 H70B 109.5
H70A C70 H70B 109.5
C65 C70 H70C 109.5
H70A C70 H70C 109.5
H70B C70 H70C 109.5
C67 C71 H71A 109.5
C67 C71 H71B 109.5
H71A C71 H71B 109.5
C67 C71 H71C 109.5
H71A C71 H71C 109.5
H71B C71 H71C 109.5
C69 C72 H72A 109.5
C69 C72 H72B 109.5
H72A C72 H72B 109.5
C69 C72 H72C 109.5
H72A C72 H72C 109.5
H72B C72 H72C 109.5
C74 C73 C78 122.5(4)
C74 C73 N10 118.8(4)
C78 C73 N10 118.6(5)
C73 C74 C75 117.6(5)
C73 C74 C79 121.7(5)
C75 C74 C79 120.6(6)
C76 C75 C74 122.2(6)
C76 C75 H75 118.9
C74 C75 H75 118.9
C75 C76 C77 117.9(4)
C75 C76 C80 121.4(6)
C77 C76 C80 120.8(5)
C76 C77 C78 122.0(5)
C76 C77 H77 119.0
C78 C77 H77 119.0
C73 C78 C77 117.7(5)
C73 C78 C81 121.9(4)
C77 C78 C81 120.3(4)
C74 C79 H79A 109.5
C74 C79 H79B 109.5
H79A C79 H79B 109.5
C74 C79 H79C 109.5
H79A C79 H79C 109.5
H79B C79 H79C 109.5
C76 C80 H80A 109.5
C76 C80 H80B 109.5
H80A C80 H80B 109.5
C76 C80 H80C 109.5
H80A C80 H80C 109.5
H80B C80 H80C 109.5
C78 C81 H81A 109.5
C78 C81 H81B 109.5
H81A C81 H81B 109.5
C78 C81 H81C 109.5
H81A C81 H81C 109.5
H81B C81 H81C 109.5
N12 C82 C83 113.7(4)
N12 C82 C87 127.2(4)
C83 C82 C87 119.1(3)
C84 C83 C82 120.2(5)
C84 C83 C88 120.2(4)
C82 C83 C88 119.6(3)
C83 C84 C85 120.8(5)
C83 C84 H84 119.6
C85 C84 H84 119.6
C86 C85 C84 118.3(4)
C86 C85 C90 121.1(5)
C84 C85 C90 120.4(4)
C85 C86 C87 123.2(5)
C85 C86 H86 118.4
C87 C86 H86 118.4
C86 C87 C82 118.0(5)
C86 C87 C89 118.1(5)
C82 C87 C89 123.8(3)
C83 C88 H88A 109.5
C83 C88 H88B 109.5
H88A C88 H88B 109.5
C83 C88 H88C 109.5
H88A C88 H88C 109.5
H88B C88 H88C 109.5
C87 C89 H89A 109.5
C87 C89 H89B 109.5
H89A C89 H89B 109.5
C87 C89 H89C 109.5
H89A C89 H89C 109.5
H89B C89 H89C 109.5
C91 C90 C85 111.8(3)
C91 C90 H90A 109.3
C85 C90 H90A 109.3
C91 C90 H90B 109.3
C85 C90 H90B 109.3
H90A C90 H90B 107.9
C92 C91 C90 112.0(3)
C92 C91 H91A 109.2
C90 C91 H91A 109.2
C92 C91 H91B 109.2
C90 C91 H91B 109.2
H91A C91 H91B 107.9
C93 C92 C97 117.6(4)
C93 C92 C91 120.5(5)
C97 C92 C91 121.8(5)
C92 C93 C94 121.5(5)
C92 C93 H93 119.2
C94 C93 H93 119.2
C93 C94 C95 119.4(5)
C93 C94 C98 119.8(5)
C95 C94 C98 120.8(4)
N13 C95 C96 127.4(5)
N13 C95 C94 112.6(5)
C96 C95 C94 120.0(4)
C97 C96 C95 118.1(5)
C97 C96 C99 116.9(5)
C95 C96 C99 124.8(4)
C96 C97 C92 123.1(5)
C96 C97 H97 118.5
C92 C97 H97 118.5
C94 C98 H98A 109.5
C94 C98 H98B 109.5
H98A C98 H98B 109.5
C94 C98 H98C 109.5
H98A C98 H98C 109.5
H98B C98 H98C 109.5
C96 C99 H99A 109.5
C96 C99 H99B 109.5
H99A C99 H99B 109.5
C96 C99 H99C 109.5
H99A C99 H99C 109.5
H99B C99 H99C 109.5
N14 C100 N16 122.0(5)
N14 C100 N15 132.3(5)
N16 C100 N15 105.6(3)
C102 C101 N15 108.3(4)
C102 C101 H101 125.9
N15 C101 H101 125.9
C101 C102 N16 107.1(4)
C101 C102 H102 126.5
N16 C102 H102 126.5
C108 C103 N15 119.3(6)
C108 C103 C104 122.6(7)
N15 C103 C104 118.1(7)
C105 C104 C103 115.4(8)
C105 C104 C109 124.4(7)
C103 C104 C109 120.0(6)
C104 C105 C106 123.9(8)
C104 C105 H105 118.0
C106 C105 H105 118.0
C105 C106 C107 119.1(7)
C105 C106 C110 121.5(9)
C107 C106 C110 119.3(9)
C108 C107 C106 118.9(9)
C108 C107 H107 120.5
C106 C107 H107 120.5
C103 C108 C107 120.0(8)
C103 C108 C111 119.8(7)
C107 C108 C111 120.1(9)
C104 C109 H10D 109.5
C104 C109 H10E 109.5
H10D C109 H10E 109.5
C104 C109 H10F 109.5
H10D C109 H10F 109.5
H10E C109 H10F 109.5
C106 C110 H11D 109.5
C106 C110 H11E 109.5
H11D C110 H11E 109.5
C106 C110 H11F 109.5
H11D C110 H11F 109.5
H11E C110 H11F 109.5
C108 C111 H11G 109.5
C108 C111 H11H 109.5
H11G C111 H11H 109.5
C108 C111 H11I 109.5
H11G C111 H11I 109.5
H11H C111 H11I 109.5
C113 C112 C117 122.4(6)
C113 C112 N16 120.2(5)
C117 C112 N16 117.2(6)
C114 C113 C112 117.9(5)
C114 C113 C118 122.4(7)
C112 C113 C118 119.7(6)
C113 C114 C115 122.1(7)
C113 C114 H114 119.0
C115 C114 H114 119.0
C116 C115 C114 118.4(6)
C116 C115 C119 120.7(6)
C114 C115 C119 120.9(7)
C115 C116 C117 122.6(5)
C115 C116 H116 118.7
C117 C116 H116 118.7
C116 C117 C112 116.6(6)
C116 C117 C120 122.4(5)
C112 C117 C120 121.0(6)
C113 C118 H11J 109.5
C113 C118 H11K 109.5
H11J C118 H11K 109.5
C113 C118 H11L 109.5
H11J C118 H11L 109.5
H11K C118 H11L 109.5
C115 C119 H11M 109.5
C115 C119 H11N 109.5
H11M C119 H11N 109.5
C115 C119 H11O 109.5
H11M C119 H11O 109.5
H11N C119 H11O 109.5
C117 C120 H12D 109.5
C117 C120 H12E 109.5
H12D C120 H12E 109.5
C117 C120 H12F 109.5
H12D C120 H12F 109.5
H12E C120 H12F 109.5

loop_
_geom_bond_atom_site_label_1
_geom_bond_atom_site_label_2
_geom_bond_distance
O1 C124 1.422(8)
O1 C121 1.425(8)
C121 C122 1.399(10)
C121 H12G 0.9900
C121 H12H 0.9900
C122 C123 1.475(8)
C122 H12I 0.9900
C122 H12J 0.9900
C123 C124 1.489(9)
C123 H12K 0.9900
C123 H12L 0.9900
C124 H12M 0.9900
C124 H12N 0.9900
O2 C125 1.433(7)
O2 C128 1.439(9)
C125 C126 1.464(8)
C125 H12O 0.9900
C125 H12P 0.9900
C126 C127 1.488(8)
C126 H12Q 0.9900
C126 H12R 0.9900
C127 C128 1.446(9)
C127 H12S 0.9900
C127 H12T 0.9900
C128 H12U 0.9900
C128 H12V 0.9900
N1 C1 1.365(5)
N1 C2 1.406(5)
N1 C13 1.424(6)
N2 C1 1.371(6)
N2 C3 1.399(5)
N2 C4 1.437(6)
N3 C1 1.331(5)
N3 N4 1.343(5)
N4 C22 1.386(5)
N5 N6 1.338(5)
N5 C35 1.386(5)
N6 C40 1.311(5)
N7 C40 1.365(6)
N7 C42 1.397(5)
N7 C43 1.433(7)
N8 C40 1.378(6)
N8 C41 1.400(5)
N8 C52 1.432(6)
C2 C3 1.317(7)
C2 H2 0.9500
C3 H3 0.9500
C4 C9 1.390(7)
C4 C5 1.391(8)
C5 C6 1.392(7)
C5 C10 1.517(7)
C6 C7 1.380(7)
C6 H6 0.9500
C7 C8 1.378(8)
C7 C11 1.515(6)
C8 C9 1.394(6)
C8 H8 0.9500
C9 C12 1.495(8)
C10 H10A 0.9800
C10 H10B 0.9800
C10 H10C 0.9800
C11 H11A 0.9800
C11 H11B 0.9800
C11 H11C 0.9800
C12 H12A 0.9800
C12 H12B 0.9800
C12 H12C 0.9800
C13 C18 1.371(7)
C13 C14 1.400(6)
C14 C15 1.385(7)
C14 C19 1.504(8)
C15 C16 1.385(9)
C15 H15 0.9500
C16 C17 1.380(9)
C16 C20 1.514(8)
C17 C18 1.381(8)
C17 H17 0.9500
C18 C21 1.515(7)
C19 H19A 0.9800
C19 H19B 0.9800
C19 H19C 0.9800
C20 H20A 0.9800
C20 H20B 0.9800
C20 H20C 0.9800
C21 H21A 0.9800
C21 H21B 0.9800
C21 H21C 0.9800
C22 C27 1.408(7)
C22 C23 1.417(6)
C23 C24 1.395(6)
C23 C28 1.509(7)
C24 C25 1.375(8)
C24 H24 0.9500
C25 C26 1.394(7)
C25 C30 1.512(6)
C26 C27 1.393(6)
C26 H26 0.9500
C27 C29 1.493(7)
C28 H28A 0.9800
C28 H28B 0.9800
C28 H28C 0.9800
C29 H29A 0.9800
C29 H29B 0.9800
C29 H29C 0.9800
C30 C31 1.458(6)
C30 H30A 0.9900
C30 H30B 0.9900
C31 C32 1.522(6)
C31 H31A 0.9900
C31 H31B 0.9900
C32 C33 1.383(8)
C32 C37 1.395(8)
C33 C34 1.382(5)
C33 H33 0.9500
C34 C35 1.415(7)
C34 C38 1.499(8)
C35 C36 1.426(7)
C36 C37 1.398(6)
C36 C39 1.502(7)
C37 H37 0.9500
C38 H38A 0.9800
C38 H38B 0.9800
C38 H38C 0.9800
C39 H39A 0.9800
C39 H39B 0.9800
C39 H39C 0.9800
C41 C42 1.325(8)
C41 H41 0.9500
C42 H42 0.9500
C43 C48 1.391(8)
C43 C44 1.396(5)
C44 C45 1.385(7)
C44 C49 1.483(7)
C45 C46 1.389(8)
C45 H45 0.9500
C46 C47 1.392(6)
C46 C50 1.518(8)
C47 C48 1.372(8)
C47 H47 0.9500
C48 C51 1.507(6)
C49 H49A 0.9800
C49 H49B 0.9800
C49 H49C 0.9800
C50 H50A 0.9800
C50 H50B 0.9800
C50 H50C 0.9800
C51 H51A 0.9800
C51 H51B 0.9800
C51 H51C 0.9800
C52 C53 1.381(7)
C52 C57 1.407(6)
C53 C54 1.393(7)
C53 C58 1.514(6)
C54 C55 1.388(7)
C54 H54 0.9500
C55 C56 1.391(8)
C55 C59 1.523(8)
C56 C57 1.387(7)
C56 H56 0.9500
C57 C60 1.494(8)
C58 H58A 0.9800
C58 H58B 0.9800
C58 H58C 0.9800
C59 H59A 0.9800
C59 H59B 0.9800
C59 H59C 0.9800
C60 H60A 0.9800
C60 H60B 0.9800
C60 H60C 0.9800
N9 C61 1.363(5)
N9 C62 1.391(5)
N9 C64 1.437(6)
N10 C61 1.378(6)
N10 C63 1.397(5)
N10 C73 1.446(6)
N11 C61 1.313(5)
N11 N12 1.359(5)
N12 C82 1.382(5)
N13 N14 1.359(6)
N13 C95 1.390(5)
N14 C100 1.311(5)
N15 C100 1.360(6)
N15 C101 1.399(6)
N15 C103 1.419(7)
N16 C100 1.356(6)
N16 C102 1.382(5)
N16 C112 1.431(7)
C62 C63 1.323(7)
C62 H62 0.9500
C63 H63 0.9500
C64 C69 1.371(7)
C64 C65 1.403(6)
C65 C66 1.378(7)
C65 C70 1.497(7)
C66 C67 1.391(8)
C66 H66 0.9500
C67 C68 1.385(6)
C67 C71 1.509(8)
C68 C69 1.392(8)
C68 H68 0.9500
C69 C72 1.530(6)
C70 H70A 0.9800
C70 H70B 0.9800
C70 H70C 0.9800
C71 H71A 0.9800
C71 H71B 0.9800
C71 H71C 0.9800
C72 H72A 0.9800
C72 H72B 0.9800
C72 H72C 0.9800
C73 C74 1.361(7)
C73 C78 1.388(6)
C74 C75 1.408(7)
C74 C79 1.513(7)
C75 C76 1.370(7)
C75 H75 0.9500
C76 C77 1.383(7)
C76 C80 1.500(7)
C77 C78 1.391(6)
C77 H77 0.9500
C78 C81 1.495(7)
C79 H79A 0.9800
C79 H79B 0.9800
C79 H79C 0.9800
C80 H80A 0.9800
C80 H80B 0.9800
C80 H80C 0.9800
C81 H81A 0.9800
C81 H81B 0.9800
C81 H81C 0.9800
C82 C83 1.418(6)
C82 C87 1.423(7)
C83 C84 1.374(5)
C83 C88 1.502(7)
C84 C85 1.411(7)
C84 H84 0.9500
C85 C86 1.373(7)
C85 C90 1.521(5)
C86 C87 1.386(5)
C86 H86 0.9500
C87 C89 1.497(7)
C88 H88A 0.9800
C88 H88B 0.9800
C88 H88C 0.9800
C89 H89A 0.9800
C89 H89B 0.9800
C89 H89C 0.9800
C90 C91 1.510(5)
C90 H90A 0.9900
C90 H90B 0.9900
C91 C92 1.504(5)
C91 H91A 0.9900
C91 H91B 0.9900
C92 C93 1.390(7)
C92 C97 1.398(7)
C93 C94 1.392(6)
C93 H93 0.9500
C94 C95 1.414(8)
C94 C98 1.515(7)
C95 C96 1.403(7)
C96 C97 1.389(5)
C96 C99 1.517(8)
C97 H97 0.9500
C98 H98A 0.9800
C98 H98B 0.9800
C98 H98C 0.9800
C99 H99A 0.9800
C99 H99B 0.9800
C99 H99C 0.9800
C101 C102 1.319(8)
C101 H101 0.9500
C102 H102 0.9500
C103 C108 1.361(11)
C103 C104 1.456(9)
C104 C105 1.358(9)
C104 C109 1.492(10)
C105 C106 1.384(11)
C105 H105 0.9500
C106 C107 1.429(12)
C106 C110 1.528(9)
C107 C108 1.387(10)
C107 H107 0.9500
C108 C111 1.532(11)
C109 H10D 0.9800
C109 H10E 0.9800
C109 H10F 0.9800
C110 H11D 0.9800
C110 H11E 0.9800
C110 H11F 0.9800
C111 H11G 0.9800
C111 H11H 0.9800
C111 H11I 0.9800
C112 C113 1.377(9)
C112 C117 1.409(7)
C113 C114 1.374(8)
C113 C118 1.523(8)
C114 C115 1.397(8)
C114 H114 0.9500
C115 C116 1.360(9)
C115 C119 1.513(8)
C116 C117 1.396(8)
C116 H116 0.9500
C117 C120 1.485(8)
C118 H11J 0.9800
C118 H11K 0.9800
C118 H11L 0.9800
C119 H11M 0.9800
C119 H11N 0.9800
C119 H11O 0.9800
C120 H12D 0.9800
C120 H12E 0.9800
C120 H12F 0.9800

loop_
_geom_torsion_atom_site_label_1
_geom_torsion_atom_site_label_2
_geom_torsion_atom_site_label_3
_geom_torsion_atom_site_label_4
_geom_torsion
C124 O1 C121 C122 11.9(12)
O1 C121 C122 C123 -3.2(14)
C121 C122 C123 C124 -6.3(13)
C121 O1 C124 C123 -15.5(11)
C122 C123 C124 O1 13.5(12)
C128 O2 C125 C126 14.3(8)
O2 C125 C126 C127 -0.7(8)
C125 C126 C127 C128 -13.0(9)
C125 O2 C128 C127 -23.2(9)
C126 C127 C128 O2 22.8(10)
C1 N3 N4 C22 -176.1(4)
C35 N5 N6 C40 -175.0(3)
N4 N3 C1 N1 6.3(8)
N4 N3 C1 N2 -174.4(4)
C2 N1 C1 N3 179.6(5)
C13 N1 C1 N3 -0.6(9)
C2 N1 C1 N2 0.2(6)
C13 N1 C1 N2 -180.0(5)
C3 N2 C1 N3 179.1(5)
C4 N2 C1 N3 7.7(8)
C3 N2 C1 N1 -1.4(6)
C4 N2 C1 N1 -172.8(5)
C1 N1 C2 C3 1.1(7)
C13 N1 C2 C3 -178.7(5)
N1 C2 C3 N2 -2.0(7)
C1 N2 C3 C2 2.2(7)
C4 N2 C3 C2 173.2(5)
C1 N2 C4 C9 85.0(6)
C3 N2 C4 C9 -84.8(7)
C1 N2 C4 C5 -95.2(6)
C3 N2 C4 C5 95.0(6)
C9 C4 C5 C6 0.6(7)
N2 C4 C5 C6 -179.1(4)
C9 C4 C5 C10 -179.0(5)
N2 C4 C5 C10 1.3(7)
C4 C5 C6 C7 0.5(7)
C10 C5 C6 C7 -180.0(5)
C5 C6 C7 C8 -1.5(7)
C5 C6 C7 C11 177.1(4)
C6 C7 C8 C9 1.4(7)
C11 C7 C8 C9 -177.2(4)
C5 C4 C9 C8 -0.7(6)
N2 C4 C9 C8 179.0(4)
C5 C4 C9 C12 177.7(4)
N2 C4 C9 C12 -2.6(6)
C7 C8 C9 C4 -0.3(6)
C7 C8 C9 C12 -178.7(4)
C1 N1 C13 C18 -108.8(5)
C2 N1 C13 C18 71.0(6)
C1 N1 C13 C14 75.2(6)
C2 N1 C13 C14 -105.0(5)
C18 C13 C14 C15 0.5(6)
N1 C13 C14 C15 176.4(3)
C18 C13 C14 C19 179.9(4)
N1 C13 C14 C19 -4.2(5)
C13 C14 C15 C16 -2.4(6)
C19 C14 C15 C16 178.2(4)
C14 C15 C16 C17 2.5(7)
C14 C15 C16 C20 -176.9(5)
C15 C16 C17 C18 -0.7(7)
C20 C16 C17 C18 178.7(5)
C14 C13 C18 C17 1.3(6)
N1 C13 C18 C17 -174.7(3)
C14 C13 C18 C21 -178.3(4)
N1 C13 C18 C21 5.8(6)
C16 C17 C18 C13 -1.2(7)
C16 C17 C18 C21 178.4(4)
N3 N4 C22 C27 -166.0(4)
N3 N4 C22 C23 16.7(6)
N4 C22 C23 C24 -177.8(4)
C27 C22 C23 C24 5.0(5)
N4 C22 C23 C28 5.5(6)
C27 C22 C23 C28 -171.7(4)
C22 C23 C24 C25 -1.4(6)
C28 C23 C24 C25 175.6(4)
C23 C24 C25 C26 -2.6(7)
C23 C24 C25 C30 -179.0(4)
C24 C25 C26 C27 3.0(6)
C30 C25 C26 C27 179.4(4)
C25 C26 C27 C22 0.6(6)
C25 C26 C27 C29 -178.5(4)
N4 C22 C27 C26 177.8(4)
C23 C22 C27 C26 -4.6(6)
N4 C22 C27 C29 -3.1(6)
C23 C22 C27 C29 174.4(4)
C24 C25 C30 C31 103.4(6)
C26 C25 C30 C31 -72.9(7)
C25 C30 C31 C32 -170.9(6)
C30 C31 C32 C33 -74.3(7)
C30 C31 C32 C37 101.0(6)
C37 C32 C33 C34 3.8(6)
C31 C32 C33 C34 179.2(4)
C32 C33 C34 C35 -0.1(6)
C32 C33 C34 C38 -179.6(4)
N6 N5 C35 C34 -164.7(3)
N6 N5 C35 C36 16.0(5)
C33 C34 C35 N5 177.0(4)
C38 C34 C35 N5 -3.4(5)
C33 C34 C35 C36 -3.6(6)
C38 C34 C35 C36 176.0(4)
N5 C35 C36 C37 -177.3(3)
C34 C35 C36 C37 3.5(5)
N5 C35 C36 C39 6.9(6)
C34 C35 C36 C39 -172.4(4)
C33 C32 C37 C36 -3.9(6)
C31 C32 C37 C36 -179.4(4)
C35 C36 C37 C32 0.3(6)
C39 C36 C37 C32 176.5(4)
N5 N6 C40 N7 -172.3(4)
N5 N6 C40 N8 7.0(7)
C42 N7 C40 N6 179.7(4)
C43 N7 C40 N6 3.0(7)
C42 N7 C40 N8 0.2(5)
C43 N7 C40 N8 -176.4(4)
C41 N8 C40 N6 179.9(5)
C52 N8 C40 N6 1.2(8)
C41 N8 C40 N7 -0.8(5)
C52 N8 C40 N7 -179.4(4)
C40 N8 C41 C42 1.1(6)
C52 N8 C41 C42 179.8(4)
N8 C41 C42 N7 -1.0(6)
C40 N7 C42 C41 0.5(6)
C43 N7 C42 C41 176.9(4)
C40 N7 C43 C48 -97.2(5)
C42 N7 C43 C48 86.8(6)
C40 N7 C43 C44 82.4(5)
C42 N7 C43 C44 -93.6(6)
C48 C43 C44 C45 -0.3(6)
N7 C43 C44 C45 -179.9(4)
C48 C43 C44 C49 -179.5(4)
N7 C43 C44 C49 0.9(6)
C43 C44 C45 C46 -0.1(7)
C49 C44 C45 C46 179.2(4)
C44 C45 C46 C47 1.0(7)
C44 C45 C46 C50 -178.9(5)
C45 C46 C47 C48 -1.6(7)
C50 C46 C47 C48 178.2(5)
C46 C47 C48 C43 1.3(7)
C46 C47 C48 C51 178.2(4)
C44 C43 C48 C47 -0.3(7)
N7 C43 C48 C47 179.3(4)
C44 C43 C48 C51 -177.3(4)
N7 C43 C48 C51 2.2(6)
C40 N8 C52 C53 -109.9(5)
C41 N8 C52 C53 71.6(5)
C40 N8 C52 C57 73.6(5)
C41 N8 C52 C57 -104.8(5)
C57 C52 C53 C54 0.8(6)
N8 C52 C53 C54 -175.5(3)
C57 C52 C53 C58 -177.2(4)
N8 C52 C53 C58 6.5(6)
C52 C53 C54 C55 -0.8(6)
C58 C53 C54 C55 177.2(4)
C53 C54 C55 C56 0.0(7)
C53 C54 C55 C59 178.8(4)
C54 C55 C56 C57 0.9(7)
C59 C55 C56 C57 -177.9(4)
C55 C56 C57 C52 -0.9(6)
C55 C56 C57 C60 179.2(4)
C53 C52 C57 C56 0.0(6)
N8 C52 C57 C56 176.3(3)
C53 C52 C57 C60 179.9(4)
N8 C52 C57 C60 -3.8(5)
C61 N11 N12 C82 -172.6(4)
C95 N13 N14 C100 -172.8(4)
N12 N11 C61 N9 -169.9(4)
N12 N11 C61 N10 11.7(7)
C62 N9 C61 N11 -178.0(4)
C64 N9 C61 N11 1.0(7)
C62 N9 C61 N10 0.8(5)
C64 N9 C61 N10 179.8(4)
C63 N10 C61 N11 177.8(5)
C73 N10 C61 N11 10.2(8)
C63 N10 C61 N9 -0.8(5)
C73 N10 C61 N9 -168.5(4)
C61 N9 C62 C63 -0.5(6)
C64 N9 C62 C63 -179.4(5)
N9 C62 C63 N10 0.0(6)
C61 N10 C63 C62 0.5(6)
C73 N10 C63 C62 168.6(5)
C61 N9 C64 C69 -96.2(5)
C62 N9 C64 C69 82.5(6)
C61 N9 C64 C65 81.9(5)
C62 N9 C64 C65 -99.3(5)
C69 C64 C65 C66 0.9(6)
N9 C64 C65 C66 -177.2(3)
C69 C64 C65 C70 -179.6(4)
N9 C64 C65 C70 2.3(5)
C64 C65 C66 C67 0.0(6)
C70 C65 C66 C67 -179.5(4)
C65 C66 C67 C68 -0.7(7)
C65 C66 C67 C71 179.3(4)
C66 C67 C68 C69 0.5(7)
C71 C67 C68 C69 -179.5(5)
C65 C64 C69 C68 -1.1(6)
N9 C64 C69 C68 177.0(4)
C65 C64 C69 C72 -178.8(4)
N9 C64 C69 C72 -0.7(6)
C67 C68 C69 C64 0.4(7)
C67 C68 C69 C72 178.1(5)
C61 N10 C73 C74 -115.4(5)
C63 N10 C73 C74 78.8(6)
C61 N10 C73 C78 67.4(5)
C63 N10 C73 C78 -98.5(5)
C78 C73 C74 C75 1.1(6)
N10 C73 C74 C75 -176.0(3)
C78 C73 C74 C79 -176.2(4)
N10 C73 C74 C79 6.6(6)
C73 C74 C75 C76 0.4(6)
C79 C74 C75 C76 177.7(4)
C74 C75 C76 C77 -1.6(6)
C74 C75 C76 C80 178.0(4)
C75 C76 C77 C78 1.5(6)
C80 C76 C77 C78 -178.1(4)
C74 C73 C78 C77 -1.2(6)
N10 C73 C78 C77 175.9(3)
C74 C73 C78 C81 175.2(4)
N10 C73 C78 C81 -7.7(5)
C76 C77 C78 C73 -0.1(6)
C76 C77 C78 C81 -176.6(4)
N11 N12 C82 C83 -162.4(3)
N11 N12 C82 C87 18.1(6)
N12 C82 C83 C84 174.7(3)
C87 C82 C83 C84 -5.8(6)
N12 C82 C83 C88 -4.3(5)
C87 C82 C83 C88 175.3(4)
C82 C83 C84 C85 1.3(6)
C88 C83 C84 C85 -179.8(4)
C83 C84 C85 C86 3.0(6)
C83 C84 C85 C90 179.4(4)
C84 C85 C86 C87 -2.9(6)
C90 C85 C86 C87 -179.3(4)
C85 C86 C87 C82 -1.6(6)
C85 C86 C87 C89 175.2(4)
N12 C82 C87 C86 -174.6(4)
C83 C82 C87 C86 5.9(5)
N12 C82 C87 C89 8.8(6)
C83 C82 C87 C89 -170.7(4)
C86 C85 C90 C91 101.2(5)
C84 C85 C90 C91 -75.1(6)
C85 C90 C91 C92 174.8(5)
C90 C91 C92 C93 -70.5(6)
C90 C91 C92 C97 106.0(5)
C97 C92 C93 C94 3.0(6)
C91 C92 C93 C94 179.7(4)
C92 C93 C94 C95 1.2(6)
C92 C93 C94 C98 179.7(4)
N14 N13 C95 C96 19.1(6)
N14 N13 C95 C94 -162.7(4)
C93 C94 C95 N13 176.1(4)
C98 C94 C95 N13 -2.4(6)
C93 C94 C95 C96 -5.6(6)
C98 C94 C95 C96 175.9(4)
N13 C95 C96 C97 -176.5(4)
C94 C95 C96 C97 5.5(6)
N13 C95 C96 C99 8.3(7)
C94 C95 C96 C99 -169.8(4)
C95 C96 C97 C92 -1.1(6)
C99 C96 C97 C92 174.5(4)
C93 C92 C97 C96 -3.1(6)
C91 C92 C97 C96 -179.7(4)
N13 N14 C100 N16 -170.4(5)
N13 N14 C100 N15 11.8(8)
C102 N16 C100 N14 -177.5(5)
C112 N16 C100 N14 2.9(8)
C102 N16 C100 N15 0.9(6)
C112 N16 C100 N15 -178.7(5)
C101 N15 C100 N14 177.5(6)
C103 N15 C100 N14 3.4(10)
C101 N15 C100 N16 -0.6(6)
C103 N15 C100 N16 -174.7(6)
C100 N15 C101 C102 0.1(7)
C103 N15 C101 C102 174.6(6)
N15 C101 C102 N16 0.4(7)
C100 N16 C102 C101 -0.8(7)
C112 N16 C102 C101 178.7(6)
C100 N15 C103 C108 -109.9(7)
C101 N15 C103 C108 76.7(7)
C100 N15 C103 C104 73.0(7)
C101 N15 C103 C104 -100.4(6)
C108 C103 C104 C105 -1.7(7)
N15 C103 C104 C105 175.2(4)
C108 C103 C104 C109 174.8(5)
N15 C103 C104 C109 -8.2(7)
C103 C104 C105 C106 1.3(8)
C109 C104 C105 C106 -175.1(6)
C104 C105 C106 C107 -0.8(10)
C104 C105 C106 C110 -178.1(6)
C105 C106 C107 C108 0.5(10)
C110 C106 C107 C108 178.0(6)
N15 C103 C108 C107 -175.3(5)
C104 C103 C108 C107 1.6(9)
N15 C103 C108 C111 8.1(8)
C104 C103 C108 C111 -174.9(5)
C106 C107 C108 C103 -1.0(10)
C106 C107 C108 C111 175.6(6)
C100 N16 C112 C113 -91.3(6)
C102 N16 C112 C113 89.2(7)
C100 N16 C112 C117 84.5(6)
C102 N16 C112 C117 -95.0(6)
C117 C112 C113 C114 0.5(8)
N16 C112 C113 C114 176.1(4)
C117 C112 C113 C118 -177.5(5)
N16 C112 C113 C118 -1.8(7)
C112 C113 C114 C115 0.7(9)
C118 C113 C114 C115 178.6(5)
C113 C114 C115 C116 -0.5(9)
C113 C114 C115 C119 -179.9(6)
C114 C115 C116 C117 -0.9(9)
C119 C115 C116 C117 178.5(6)
C115 C116 C117 C112 2.0(8)
C115 C116 C117 C120 -177.7(5)
C113 C112 C117 C116 -1.8(7)
N16 C112 C117 C116 -177.6(4)
C113 C112 C117 C120 177.9(5)
N16 C112 C117 C120 2.1(6)
